data_2311075
loop_
_publ_author_name
'Takeuchi, Y.'
'Ito, T.'
'Watanabe, T.'

_publ_section_title
;
 The crystal structures of warwickite, ludwigite and pinakiolite
;
_journal_name_full 'Acta Crystallographica (1,1948-23,1967)'
_journal_page_first 98
_journal_page_last 107
_journal_volume 3
_journal_year 1950
_chemical_formula_sum 'B2 Mg3 O8 Ti'
_chemical_name_systematic '(Mg3 Ti) (B O3)2 O2'
_space_group_IT_number 62
_symmetry_space_group_name_Hall '-P 2c 2n'
_symmetry_space_group_name_H-M 'P n a m'
_cell_angle_alpha 90
_cell_angle_beta 90
_cell_angle_gamma 90
_cell_formula_units_Z 2
_cell_length_a 9.2
_cell_length_b 9.45
_cell_length_c 3.01
_cell_volume 261.689
_citation_journal_id_ASTM ACCRA9
_cod_data_source_file Takeuchi_ACCRA9_1950_1814.cif
_cod_data_source_block B2Mg3O8Ti1
_cod_original_cell_volume 261.6894
_cod_original_sg_symbol_Hall '-P 2ac 2n (-x,z,y)'
_cod_original_formula_sum 'B2 Mg3 O8 Ti1'
_cod_database_code 2311075

loop_
_symmetry_equiv_pos_as_xyz
x,y,z
-x+1/2,y+1/2,-z
x+1/2,-y+1/2,-z+1/2
-x,-y,z+1/2
-x,-y,-z
x-1/2,-y-1/2,z
-x-1/2,y-1/2,z-1/2
x,y,-z-1/2

loop_
_atom_site_label
_atom_site_type_symbol
_atom_site_fract_x
_atom_site_fract_y
_atom_site_fract_z
_atom_site_occupancy
_atom_site_U_iso_or_equiv
O4 O-2 0.016 0.375 0.75 1 0.0
Mg1 Mg+2 0.11 0.056 0.75 0.75 0.0
Ti1 Ti+4 0.11 0.056 0.75 0.25 0.0
O2 O-2 0.25 0 0.25 1 0.0
B1 B+3 0.16 0.375 0.75 1 0.0
O3 O-2 0.236 0.25 0.75 1 0.0
Mg2 Mg+2 0.37 0.201 0.25 0.75 0.0
O1 O-2 0 0.125 0.25 1 0.0
Ti2 Ti+4 0.37 0.201 0.25 0.25 0.0
